data_7229241
loop_
_publ_author_name
'Jiang, Wen-Hong'
'Zhang, Han-Zhong'
'Hou, Guang-Feng'
'Ma, Dong-Sheng'
'Liu, Bin'
'Yu, Ying-Hui'

_publ_section_title
;
 Five Co(ii) coordination polymers with different counter anions based on
 [3,5-di(4H-1,2,4-triazol-4-yl)benzoato]&#x2212; ligand: directed
 synthesis, structures and magnetic properties
;
_journal_issue 72
_journal_name_full 'RSC Adv.'
_journal_page_first 45641
_journal_paper_doi 10.1039/C7RA07089F
_journal_volume 7
_journal_year 2017
_chemical_formula_moiety '[Co2 (H2 O) (O4 S) (C11 H7 N6 O2)2], 2H2 O'
_chemical_formula_sum 'C22 H20 Co2 N12 O11 S'
_chemical_formula_weight 778.42
_chemical_name_systematic
; 
 ? 
;
_space_group_IT_number 25
_symmetry_cell_setting orthorhombic
_symmetry_space_group_name_Hall 'P 2 -2'
_symmetry_space_group_name_H-M 'P m m 2'
_atom_sites_solution_hydrogens geom
_atom_sites_solution_primary direct
_atom_sites_solution_secondary difmap
_audit_creation_method SHELXL-97
_audit_update_record
;
2017-01-17 deposited with the CCDC.
2017-09-07 downloaded from the CCDC.
;
_cell_angle_alpha 90.00
_cell_angle_beta 90.00
_cell_angle_gamma 90.00
_cell_formula_units_Z 1
_cell_length_a 6.9023(2)
_cell_length_b 11.6321(4)
_cell_length_c 8.0322(3)
_cell_measurement_reflns_used 951
_cell_measurement_temperature 293(2)
_cell_measurement_theta_max 27.0620
_cell_measurement_theta_min 3.4240
_cell_volume 644.89(4)
_computing_structure_refinement 'SHELXL-97 (Sheldrick, 2008)'
_computing_structure_solution 'SHELXS-97 (Sheldrick, 2008)'
_diffrn_ambient_temperature 293(2)
_diffrn_measured_fraction_theta_full 0.962
_diffrn_measured_fraction_theta_max 0.962
_diffrn_measurement_device_type 'Rigaku RAXIS-RAPID'
_diffrn_measurement_method '\w scan'
_diffrn_radiation_monochromator graphite
_diffrn_radiation_source 'fine-focus sealed tube'
_diffrn_radiation_type MoK\a
_diffrn_radiation_wavelength 0.71073
_diffrn_reflns_av_R_equivalents 0.0245
_diffrn_reflns_av_sigmaI/netI 0.0410
_diffrn_reflns_limit_h_max 8
_diffrn_reflns_limit_h_min -8
_diffrn_reflns_limit_k_max 8
_diffrn_reflns_limit_k_min -15
_diffrn_reflns_limit_l_max 9
_diffrn_reflns_limit_l_min -10
_diffrn_reflns_number 1826
_diffrn_reflns_theta_full 27.51
_diffrn_reflns_theta_max 27.51
_diffrn_reflns_theta_min 2.95
_exptl_absorpt_coefficient_mu 1.459
_exptl_absorpt_correction_T_max 0.8218
_exptl_absorpt_correction_T_min 0.7209
_exptl_absorpt_correction_type multi-scan
_exptl_absorpt_process_details 'CrysAlis PRO (Agilent, 2014)'
_exptl_crystal_colour reddish-brown
_exptl_crystal_density_diffrn 2.004
_exptl_crystal_density_method 'not measured'
_exptl_crystal_description prism
_exptl_crystal_F_000 394
_exptl_crystal_size_max 0.24
_exptl_crystal_size_mid 0.22
_exptl_crystal_size_min 0.14
_refine_diff_density_max 0.525
_refine_diff_density_min -0.380
_refine_diff_density_rms 0.078
_refine_ls_abs_structure_details 'Flack parameter from 246 Friedel pairs'
_refine_ls_abs_structure_Flack 0.32(4)
_refine_ls_extinction_method none
_refine_ls_goodness_of_fit_ref 1.023
_refine_ls_hydrogen_treatment constr
_refine_ls_matrix_type full
_refine_ls_number_parameters 149
_refine_ls_number_reflns 1114
_refine_ls_number_restraints 11
_refine_ls_restrained_S_all 1.054
_refine_ls_R_factor_all 0.0341
_refine_ls_R_factor_gt 0.0304
_refine_ls_shift/su_max 0.001
_refine_ls_shift/su_mean 0.001
_refine_ls_structure_factor_coef Fsqd
_refine_ls_weighting_details 'calc w=1/[\s^2^(Fo^2^)+(0.0359P)^2^+0.2577P] where P=(Fo^2^+2Fc^2^)/3'
_refine_ls_weighting_scheme calc
_refine_ls_wR_factor_gt 0.0700
_refine_ls_wR_factor_ref 0.0736
_reflns_number_gt 1031
_reflns_number_total 1114
_reflns_threshold_expression >2sigma(I)
_cod_data_source_file c7ra07089f2.cif
_cod_data_source_block 5-Co
_cod_database_code 7229241

loop_
_symmetry_equiv_pos_as_xyz
'x, y, z'
'-x, -y, z'
'-x, y, z'
'x, -y, z'

loop_
_atom_site_label
_atom_site_type_symbol
_atom_site_fract_x
_atom_site_fract_y
_atom_site_fract_z
_atom_site_U_iso_or_equiv
_atom_site_adp_type
_atom_site_occupancy
_atom_site_symmetry_multiplicity
_atom_site_calc_flag
_atom_site_refinement_flags
_atom_site_disorder_group
Co1 Co 0.74455(10) 0.5000 0.49998(16) 0.0112(2) Uani 0.976(4) 2 d SP .
S1 S 0.5000 0.5000 0.1435(3) 0.0197(5) Uani 1 4 d SD .
O1 O 1.0000 1.0971(4) -0.3297(6) 0.0248(11) Uani 1 2 d S .
O2 O 0.5000 -0.0967(4) 1.3529(6) 0.0262(11) Uani 1 2 d S .
O3 O 0.5000 0.5000 0.3332(6) 0.0206(14) Uani 1 4 d SD 1
O4 O 0.4178(17) 0.3867(9) 0.0949(15) 0.0357(17) Uani 0.25 1 d PD 1
O5 O 0.7038(9) 0.5000 0.0913(10) 0.0357(17) Uani 0.50 2 d SPD 1
O6 O 0.3885(16) 0.5929(10) 0.0800(14) 0.0357(17) Uani 0.25 1 d PD 1
O1w O 1.0000 0.5000 0.6744(7) 0.0156(13) Uani 1 4 d S .
H1w H 1.0000 0.4412 0.7350 0.023 Uiso 1 2 d SR .
O2w O 1.0000 0.3707(4) 0.9466(6) 0.0402(13) Uani 1 2 d S .
H2w H 0.9015 0.4043 0.9840 0.060 Uiso 1 1 d R .
N1 N 0.8988(4) 0.6329(3) 0.3884(5) 0.0162(8) Uani 1 1 d . .
N2 N 1.0000 0.7912(4) 0.2773(6) 0.0131(10) Uani 1 2 d S .
N3 N 0.5989(4) 0.3693(3) 0.6342(5) 0.0154(8) Uani 1 1 d . .
N4 N 0.5000 0.2096(4) 0.7478(6) 0.0142(10) Uani 1 2 d S .
C1 C 0.8452(5) 0.7299(3) 0.3232(5) 0.0189(10) Uani 1 1 d . .
H1 H 0.7173 0.7534 0.3102 0.023 Uiso 1 1 calc R .
C2 C 1.0000 1.0000 0.2827(12) 0.013(2) Uani 1 4 d S .
H2 H 1.0000 1.0000 0.3984 0.016 Uiso 1 4 calc SR .
C3 C 1.0000 0.9006(5) 0.1909(7) 0.0128(13) Uani 1 2 d S .
C4 C 1.0000 0.8981(5) 0.0173(8) 0.0151(14) Uani 1 2 d S .
H4 H 1.0000 0.8280 -0.0385 0.018 Uiso 1 2 calc SR .
C5 C 1.0000 1.0000 -0.0720(10) 0.0131(18) Uani 1 4 d S .
C6 C 1.0000 1.0000 -0.2572(13) 0.015(2) Uani 1 4 d S .
C7 C 0.6551(6) 0.2722(4) 0.7031(6) 0.0206(10) Uani 1 1 d . .
H7 H 0.7834 0.2502 0.7186 0.025 Uiso 1 1 calc R .
C8 C 0.5000 0.0000 0.7448(12) 0.015(2) Uani 1 4 d S .
H8 H 0.5000 0.0000 0.6291 0.018 Uiso 1 4 calc SR .
C9 C 0.5000 0.1009(4) 0.8372(8) 0.0130(12) Uani 1 2 d S .
C10 C 0.5000 0.1025(5) 1.0056(9) 0.0141(11) Uani 1 2 d S .
H10 H 0.5000 0.1723 1.0619 0.017 Uiso 1 2 calc SR .
C11 C 0.5000 0.0000 1.0950(11) 0.016(2) Uani 1 4 d S .
C12 C 0.5000 0.0000 1.2870(13) 0.015(2) Uani 1 4 d S .

loop_
_atom_site_aniso_label
_atom_site_aniso_U_11
_atom_site_aniso_U_22
_atom_site_aniso_U_33
_atom_site_aniso_U_23
_atom_site_aniso_U_13
_atom_site_aniso_U_12
Co1 0.0107(3) 0.0069(3) 0.0161(3) 0.000 0.0026(3) 0.000
S1 0.0235(10) 0.0207(9) 0.0149(10) 0.000 0.000 0.000
O1 0.039(3) 0.020(2) 0.016(2) 0.0066(19) 0.000 0.000
O2 0.039(3) 0.023(2) 0.017(2) 0.008(2) 0.000 0.000
O3 0.017(3) 0.031(3) 0.014(3) 0.000 0.000 0.000
O4 0.038(4) 0.044(4) 0.025(3) -0.002(7) 0.000(3) -0.005(6)
O5 0.038(4) 0.044(4) 0.025(3) -0.002(7) 0.000(3) -0.005(6)
O6 0.038(4) 0.044(4) 0.025(3) -0.002(7) 0.000(3) -0.005(6)
O1w 0.018(3) 0.012(3) 0.016(3) 0.000 0.000 0.000
O2w 0.070(3) 0.022(2) 0.029(3) 0.004(2) 0.000 0.000
N1 0.0090(15) 0.0156(17) 0.0239(18) 0.0034(15) -0.0005(17) 0.0000(14)
N2 0.017(2) 0.009(2) 0.013(3) 0.0011(19) 0.000 0.000
N3 0.0143(17) 0.0129(15) 0.0190(17) 0.0054(16) 0.0012(17) 0.0004(13)
N4 0.021(2) 0.009(2) 0.012(2) 0.004(2) 0.000 0.000
C1 0.016(2) 0.017(2) 0.024(2) 0.0058(19) 0.004(2) 0.0026(17)
C2 0.022(5) 0.013(4) 0.004(4) 0.000 0.000 0.000
C3 0.015(3) 0.014(3) 0.009(3) 0.004(2) 0.000 0.000
C4 0.020(3) 0.009(3) 0.016(4) 0.002(2) 0.000 0.000
C5 0.012(4) 0.018(4) 0.009(4) 0.000 0.000 0.000
C6 0.019(5) 0.012(4) 0.014(5) 0.000 0.000 0.000
C7 0.015(2) 0.019(2) 0.028(2) 0.007(2) -0.003(2) 0.0016(18)
C8 0.022(5) 0.015(4) 0.009(4) 0.000 0.000 0.000
C9 0.018(3) 0.002(2) 0.018(3) 0.003(2) 0.000 0.000
C10 0.014(2) 0.015(3) 0.013(3) -0.001(3) 0.000 0.000
C11 0.015(4) 0.011(4) 0.021(5) 0.000 0.000 0.000
C12 0.012(4) 0.022(5) 0.013(4) 0.000 0.000 0.000

loop_
_atom_type_symbol
_atom_type_description
_atom_type_scat_dispersion_real
_atom_type_scat_dispersion_imag
_atom_type_scat_source
C C 0.0033 0.0016 'International Tables Vol C Tables 4.2.6.8 and 6.1.1.4'
H H 0.0000 0.0000 'International Tables Vol C Tables 4.2.6.8 and 6.1.1.4'
N N 0.0061 0.0033 'International Tables Vol C Tables 4.2.6.8 and 6.1.1.4'
O O 0.0106 0.0060 'International Tables Vol C Tables 4.2.6.8 and 6.1.1.4'
S S 0.1246 0.1234 'International Tables Vol C Tables 4.2.6.8 and 6.1.1.4'
Co Co 0.3494 0.9721 'International Tables Vol C Tables 4.2.6.8 and 6.1.1.4'

loop_
_geom_angle_atom_site_label_1
_geom_angle_atom_site_label_2
_geom_angle_atom_site_label_3
_geom_angle
_geom_angle_site_symmetry_1
_geom_angle_site_symmetry_3
N1 Co1 N1 96.02(19) 4_565 .
N1 Co1 N3 85.92(11) 4_565 .
N1 Co1 N3 174.82(18) . .
N1 Co1 N3 174.82(18) 4_565 4_565
N1 Co1 N3 85.92(11) . 4_565
N3 Co1 N3 91.75(18) . 4_565
N1 Co1 O3 97.65(12) 4_565 .
N1 Co1 O3 97.65(12) . .
N3 Co1 O3 86.82(12) . .
N3 Co1 O3 86.82(12) 4_565 .
N1 Co1 O1w 82.37(12) 4_565 .
N1 Co1 O1w 82.37(12) . .
N3 Co1 O1w 93.15(13) . .
N3 Co1 O1w 93.15(13) 4_565 .
O3 Co1 O1w 179.97(19) . .
O6 S1 O5 114.6(5) . .
O6 S1 O4 111.9(5) . .
O5 S1 O4 106.9(5) . .
O6 S1 O3 111.1(5) . .
O5 S1 O3 106.6(3) . .
O4 S1 O3 105.2(5) . .
S1 O3 Co1 128.44(10) . .
Co1 O1w Co1 103.1(2) 2_765 .
Co1 O1w H1w 111.1 2_765 .
Co1 O1w H1w 111.1 . .
C1 N1 N1 106.6(2) . 3_755
C1 N1 Co1 132.4(3) . .
N1 N1 Co1 120.79(9) 3_755 .
C1 N2 C1 106.2(4) 3_755 .
C1 N2 C3 126.9(2) 3_755 .
C1 N2 C3 126.9(2) . .
C7 N3 N3 107.2(2) . 3_655
C7 N3 Co1 133.6(3) . .
N3 N3 Co1 118.35(9) 3_655 .
C7 N4 C7 105.6(5) 3_655 .
C7 N4 C9 127.1(2) 3_655 .
C7 N4 C9 127.1(2) . .
N1 C1 N2 110.3(3) . .
N1 C1 H1 124.9 . .
N2 C1 H1 124.9 . .
C3 C2 C3 115.0(9) 2_775 .
C3 C2 H2 122.5 2_775 .
C3 C2 H2 122.5 . .
C2 C3 C4 123.7(6) . .
C2 C3 N2 118.9(5) . .
C4 C3 N2 117.4(5) . .
C5 C4 C3 120.0(6) . .
C5 C4 H4 120.0 . .
C3 C4 H4 120.0 . .
C4 C5 C4 117.6(8) 2_775 .
C4 C5 C6 121.2(4) 2_775 .
C4 C5 C6 121.2(4) . .
O1 C6 O1 125.4(9) . 2_775
O1 C6 C5 117.3(5) . .
O1 C6 C5 117.3(5) 2_775 .
N3 C7 N4 110.0(4) . .
N3 C7 H7 125.0 . .
N4 C7 H7 125.0 . .
C9 C8 C9 115.4(9) 2_655 .
C9 C8 H8 122.3 2_655 .
C9 C8 H8 122.3 . .
C10 C9 C8 123.0(6) . .
C10 C9 N4 118.9(5) . .
C8 C9 N4 118.1(6) . .
C9 C10 C11 120.3(6) . .
C9 C10 H10 119.8 . .
C11 C10 H10 119.8 . .
C10 C11 C10 117.9(9) 2_655 .
C10 C11 C12 121.1(4) 2_655 .
C10 C11 C12 121.1(4) . .
O2 C12 O2 129.6(10) 2_655 .
O2 C12 C11 115.2(5) 2_655 .
O2 C12 C11 115.2(5) . .

loop_
_geom_bond_atom_site_label_1
_geom_bond_atom_site_label_2
_geom_bond_distance
_geom_bond_site_symmetry_2
Co1 O3 2.155(3) .
Co1 O1w 2.252(4) .
Co1 N1 2.080(3) .
Co1 N1 2.080(3) 4_565
Co1 N3 2.118(3) .
Co1 N3 2.118(3) 4_565
S1 O6 1.421(7) .
S1 O5 1.468(6) .
S1 O4 1.487(7) .
S1 O3 1.523(5) .
O1 C6 1.271(6) .
O2 C12 1.243(6) .
O3 Co1 2.155(3) 2_665
O4 O6 0.33(3) 4_565
O4 O4 1.13(2) 3_655
O4 O6 1.363(13) 2_665
O4 O5 1.563(14) 2_665
O5 O6 1.257(14) 2_665
O5 O6 1.257(14) 3_655
O5 O4 1.563(14) 3_655
O5 O4 1.563(14) 2_665
O6 O4 0.33(3) 4_565
O6 O5 1.257(14) 2_665
O6 O4 1.363(13) 2_665
O6 O6 1.54(2) 3_655
O1w Co1 2.252(4) 2_765
O1w H1w 0.8401 .
O2w H2w 0.8400 .
N1 C1 1.298(5) .
N1 N1 1.397(6) 3_755
N2 C1 1.336(4) 3_755
N2 C1 1.336(4) .
N2 C3 1.450(7) .
N3 C7 1.316(5) .
N3 N3 1.365(6) 3_655
N4 C7 1.344(5) 3_655
N4 C7 1.344(5) .
N4 C9 1.453(7) .
C1 H1 0.9300 .
C2 C3 1.371(8) 2_775
C2 C3 1.371(8) .
C2 H2 0.9300 .
C3 C4 1.395(9) .
C4 C5 1.386(7) .
C4 H4 0.9300 .
C5 C4 1.386(7) 2_775
C5 C6 1.487(14) .
C6 O1 1.271(6) 2_775
C7 H7 0.9300 .
C8 C9 1.389(7) 2_655
C8 C9 1.389(7) .
C8 H8 0.9300 .
C9 C10 1.352(10) .
C10 C11 1.391(7) .
C10 H10 0.9300 .
C11 C10 1.391(7) 2_655
C11 C12 1.542(14) .
C12 O2 1.243(6) 2_655

loop_
_geom_hbond_atom_site_label_D
_geom_hbond_atom_site_label_H
_geom_hbond_atom_site_label_A
_geom_hbond_distance_DH
_geom_hbond_distance_HA
_geom_hbond_distance_DA
_geom_hbond_angle_DHA
_geom_hbond_site_symmetry_A
O1w H1w O2w 0.84 1.89 2.654(6) 151 .
O2w H2w O5 0.84 1.96 2.792(6) 170 1_556
O2w H2w O6 0.84 2.14 2.919(10) 153 2_666

loop_
_geom_torsion_atom_site_label_1
_geom_torsion_atom_site_label_2
_geom_torsion_atom_site_label_3
_geom_torsion_atom_site_label_4
_geom_torsion
_geom_torsion_site_symmetry_1
_geom_torsion_site_symmetry_4
O6 S1 O3 Co1 125.5(6) 4_565 .
O6 S1 O3 Co1 -54.5(6) 3_655 .
O6 S1 O3 Co1 54.5(6) 2_665 .
O6 S1 O3 Co1 -125.5(6) . .
O5 S1 O3 Co1 180.0 2_665 .
O5 S1 O3 Co1 0.0 . .
O4 S1 O3 Co1 113.3(5) . .
O4 S1 O3 Co1 -66.7(5) 2_665 .
O4 S1 O3 Co1 66.7(5) 3_655 .
O4 S1 O3 Co1 -113.3(5) 4_565 .
O6 S1 O3 Co1 -54.5(6) 4_565 2_665
O6 S1 O3 Co1 125.5(6) 3_655 2_665
O6 S1 O3 Co1 -125.5(6) 2_665 2_665
O6 S1 O3 Co1 54.5(6) . 2_665
O5 S1 O3 Co1 0.0 2_665 2_665
O5 S1 O3 Co1 180.0 . 2_665
O4 S1 O3 Co1 -66.7(5) . 2_665
O4 S1 O3 Co1 113.3(5) 2_665 2_665
O4 S1 O3 Co1 -113.3(5) 3_655 2_665
O4 S1 O3 Co1 66.7(5) 4_565 2_665
N1 Co1 O3 Co1 131.42(10) 4_565 2_665
N1 Co1 O3 Co1 -131.42(10) . 2_665
N3 Co1 O3 Co1 45.97(9) . 2_665
N3 Co1 O3 Co1 -45.97(9) 4_565 2_665
N1 Co1 O1w Co1 48.58(10) 4_565 2_765
N1 Co1 O1w Co1 -48.58(10) . 2_765
N3 Co1 O1w Co1 134.03(9) . 2_765
N3 Co1 O1w Co1 -134.03(9) 4_565 2_765
O3 Co1 O1w Co1 180(100) . 2_765
N1 Co1 N1 C1 138.2(3) 4_565 .
N3 Co1 N1 C1 -110.1(16) . .
N3 Co1 N1 C1 -46.6(4) 4_565 .
O3 Co1 N1 C1 39.6(4) . .
O1w Co1 N1 C1 -140.4(4) . .
N1 Co1 N1 N1 -48.55(17) 4_565 3_755
N3 Co1 N1 N1 63.2(16) . 3_755
N3 Co1 N1 N1 126.63(10) 4_565 3_755
O3 Co1 N1 N1 -147.14(9) . 3_755
O1w Co1 N1 N1 32.89(11) . 3_755
N1 Co1 N3 C7 39.3(4) 4_565 .
N1 Co1 N3 C7 -72.9(17) . .
N3 Co1 N3 C7 -136.0(4) 4_565 .
O3 Co1 N3 C7 137.2(4) . .
O1w Co1 N3 C7 -42.8(4) . .
N1 Co1 N3 N3 -128.43(10) 4_565 3_655
N1 Co1 N3 N3 119.4(15) . 3_655
N3 Co1 N3 N3 56.20(15) 4_565 3_655
O3 Co1 N3 N3 -30.52(9) . 3_655
O1w Co1 N3 N3 149.46(10) . 3_655
N1 N1 C1 N2 1.5(4) 3_755 .
Co1 N1 C1 N2 175.5(3) . .
C1 N2 C1 N1 -2.5(6) 3_755 .
C3 N2 C1 N1 175.9(5) . .
C3 C2 C3 C4 0.000(4) 2_775 .
C3 C2 C3 N2 180.000(3) 2_775 .
C1 N2 C3 C2 -91.0(5) 3_755 .
C1 N2 C3 C2 91.0(5) . .
C1 N2 C3 C4 89.0(5) 3_755 .
C1 N2 C3 C4 -89.0(5) . .
C2 C3 C4 C5 0.000(3) . .
N2 C3 C4 C5 180.000(2) . .
C3 C4 C5 C4 0.000(4) . 2_775
C3 C4 C5 C6 180.000(3) . .
C4 C5 C6 O1 0.000(3) 2_775 .
C4 C5 C6 O1 180.000(2) . .
C4 C5 C6 O1 180.000(2) 2_775 2_775
C4 C5 C6 O1 0.000(3) . 2_775
N3 N3 C7 N4 -0.1(4) 3_655 .
Co1 N3 C7 N4 -168.8(3) . .
C7 N4 C7 N3 0.1(7) 3_655 .
C9 N4 C7 N3 -175.6(5) . .
C9 C8 C9 C10 0.000(2) 2_655 .
C9 C8 C9 N4 180.000(1) 2_655 .
C7 N4 C9 C10 -87.5(5) 3_655 .
C7 N4 C9 C10 87.5(5) . .
C7 N4 C9 C8 92.5(5) 3_655 .
C7 N4 C9 C8 -92.5(5) . .
C8 C9 C10 C11 0.000(3) . .
N4 C9 C10 C11 180.000(2) . .
C9 C10 C11 C10 0.000(3) . 2_655
C9 C10 C11 C12 180.000(3) . .
C10 C11 C12 O2 180.000(2) 2_655 2_655
C10 C11 C12 O2 0.000(3) . 2_655
C10 C11 C12 O2 0.000(3) 2_655 .
C10 C11 C12 O2 180.000(2) . .
